data_7200280
loop_
_publ_author_name
'Hota, Sandip K.'
'Chatterjee, Amrita'
'Bhattacharya, Pranab K.'
'Chattopadhyay, Partha'

_publ_section_title
;
 A green chemical approach for the N-alkylation of aldoximes to form
 nitrones in organized aqueous media and their in situ cycloaddition
 with olefins
;
_journal_issue 2
_journal_name_full 'Green Chemistry'
_journal_page_first 169
_journal_paper_doi 10.1039/b812290c
_journal_volume 11
_journal_year 2009
_chemical_formula_sum 'C11 H13 N O3 S'
_chemical_formula_weight 239.28
_chemical_name_systematic
;
?
;
_space_group_IT_number 14
_symmetry_cell_setting monoclinic
_symmetry_space_group_name_Hall '-P 2ybc'
_symmetry_space_group_name_H-M 'P 1 21/c 1'
_atom_sites_solution_hydrogens geom
_atom_sites_solution_primary direct
_atom_sites_solution_secondary difmap
_audit_creation_method SHELXL-97
_cell_angle_alpha 90.00
_cell_angle_beta 93.007(2)
_cell_angle_gamma 90.00
_cell_formula_units_Z 4
_cell_length_a 17.1392(5)
_cell_length_b 6.0512(2)
_cell_length_c 10.9857(4)
_cell_measurement_reflns_used 2660
_cell_measurement_temperature 296(2)
_cell_measurement_theta_max 30.870
_cell_volume 1137.79(7)
_computing_cell_refinement 'Apex 2, Bruker Kappa'
_computing_data_collection 'Apex 2, Bruker Kappa'
_computing_data_reduction 'Apex 2, Bruker Kappa'
_computing_molecular_graphics PLATON(Spek,2004)
_computing_structure_refinement 'SHELXL-97 (Sheldrick, 1997)'
_computing_structure_solution 'SHELXS-97 (Sheldrick, 1990)'
_diffrn_ambient_temperature 296(2)
_diffrn_measured_fraction_theta_full 0.985
_diffrn_measured_fraction_theta_max 0.985
_diffrn_measurement_device_type 'Bruker Kappa Apex 2'
_diffrn_measurement_method 'Difference vectors'
_diffrn_radiation_monochromator graphite
_diffrn_radiation_source 'fine-focus sealed tube'
_diffrn_radiation_type MoK\a
_diffrn_radiation_wavelength 0.71073
_diffrn_reflns_av_R_equivalents 0.0328
_diffrn_reflns_av_sigmaI/netI 0.0261
_diffrn_reflns_limit_h_max 19
_diffrn_reflns_limit_h_min -24
_diffrn_reflns_limit_k_max 8
_diffrn_reflns_limit_k_min -8
_diffrn_reflns_limit_l_max 15
_diffrn_reflns_limit_l_min -14
_diffrn_reflns_number 17365
_diffrn_reflns_theta_full 30.87
_diffrn_reflns_theta_max 30.87
_diffrn_reflns_theta_min 1.19
_exptl_absorpt_coefficient_mu 0.276
_exptl_absorpt_correction_T_max 0.994
_exptl_absorpt_correction_T_min 0.994
_exptl_absorpt_correction_type none
_exptl_crystal_colour colorless
_exptl_crystal_density_diffrn 1.397
_exptl_crystal_density_method 'not measured'
_exptl_crystal_description needle
_exptl_crystal_F_000 504
_exptl_crystal_size_max 0.30
_exptl_crystal_size_mid 0.05
_exptl_crystal_size_min 0.05
_refine_diff_density_max 0.451
_refine_diff_density_min -0.358
_refine_diff_density_rms 0.130
_refine_ls_extinction_method none
_refine_ls_goodness_of_fit_ref 1.241
_refine_ls_hydrogen_treatment mixed
_refine_ls_matrix_type full
_refine_ls_number_parameters 145
_refine_ls_number_reflns 3520
_refine_ls_number_restraints 0
_refine_ls_restrained_S_all 1.241
_refine_ls_R_factor_all 0.0681
_refine_ls_R_factor_gt 0.0456
_refine_ls_shift/su_max 0.000
_refine_ls_shift/su_mean 0.000
_refine_ls_structure_factor_coef Fsqd
_refine_ls_weighting_details 'calc w=1/[\s^2^(Fo^2^)+(0.1000P)^2^+0.0000P] where P=(Fo^2^+2Fc^2^)/3'
_refine_ls_weighting_scheme calc
_refine_ls_wR_factor_gt 0.1500
_refine_ls_wR_factor_ref 0.1748
_reflns_number_gt 2660
_reflns_number_total 3520
_reflns_threshold_expression >2sigma(I)
_cod_data_source_file b812290c.txt
_cod_data_source_block sh110a
_cod_original_sg_symbol_H-M P21/c
_cod_database_code 7200280

loop_
_symmetry_equiv_pos_as_xyz
'x, y, z'
'-x, y+1/2, -z+1/2'
'-x, -y, -z'
'x, -y-1/2, z-1/2'

loop_
_atom_site_label
_atom_site_type_symbol
_atom_site_fract_x
_atom_site_fract_y
_atom_site_fract_z
_atom_site_U_iso_or_equiv
_atom_site_adp_type
_atom_site_occupancy
_atom_site_symmetry_multiplicity
_atom_site_calc_flag
_atom_site_refinement_flags
_atom_site_disorder_assembly
_atom_site_disorder_group
S1 S 0.89052(2) 0.64753(6) 0.08819(3) 0.03701(17) Uani 1 1 d . . .
C10 C 0.78895(9) 0.6434(2) 0.11815(15) 0.0382(3) Uani 1 1 d . . .
H10 H 0.7618 0.7760 0.0871 0.046 Uiso 1 1 calc R . .
C6 C 0.69961(9) 0.6647(2) 0.29597(16) 0.0397(4) Uani 1 1 d . . .
C7 C 0.78071(9) 0.6129(2) 0.25598(14) 0.0354(3) Uani 1 1 d . . .
H7 H 0.8193 0.7045 0.3016 0.042 Uiso 1 1 calc R . .
C9 C 0.92138(10) 0.3899(3) 0.14791(17) 0.0450(4) Uani 1 1 d . . .
H9A H 0.9070 0.2746 0.0896 0.054 Uiso 1 1 calc R . .
H9B H 0.9778 0.3898 0.1601 0.054 Uiso 1 1 calc R . .
C8 C 0.88502(11) 0.3398(3) 0.26880(19) 0.0511(5) Uani 1 1 d . . .
H8A H 0.8954 0.1863 0.2893 0.061 Uiso 1 1 calc R . .
H8B H 0.9112 0.4296 0.3317 0.061 Uiso 1 1 calc R . .
C11 C 0.75106(11) 0.4345(4) 0.06880(19) 0.0572(5) Uani 1 1 d . . .
H11A H 0.6957 0.4576 0.0500 0.069 Uiso 1 1 calc R . .
H11B H 0.7753 0.3868 -0.0046 0.069 Uiso 1 1 calc R . .
C5 C 0.66559(12) 0.8660(3) 0.2734(2) 0.0652(6) Uani 1 1 d . . .
H5 H 0.6921 0.9705 0.2293 0.078 Uiso 1 1 calc R . .
C1 C 0.65967(12) 0.5188(4) 0.3654(3) 0.0768(7) Uani 1 1 d . . .
H1 H 0.6817 0.3821 0.3851 0.092 Uiso 1 1 calc R . .
C2 C 0.58759(17) 0.5719(5) 0.4063(4) 0.1098(13) Uani 1 1 d . . .
H2 H 0.5613 0.4697 0.4524 0.132 Uiso 1 1 calc R . .
C3 C 0.55423(13) 0.7699(4) 0.3806(3) 0.0807(7) Uani 1 1 d . . .
H3 H 0.5053 0.8038 0.4082 0.097 Uiso 1 1 calc R . .
C4 C 0.59313(13) 0.9187(4) 0.3141(3) 0.0745(7) Uani 1 1 d . . .
H4 H 0.5710 1.0559 0.2960 0.089 Uiso 1 1 calc R . .
O2 O 0.89876(8) 0.6476(2) -0.04122(12) 0.0591(4) Uani 1 1 d . . .
O3 O 0.92705(7) 0.82305(18) 0.15789(13) 0.0527(3) Uani 1 1 d . . .
O1 O 0.76300(8) 0.2734(2) 0.16400(14) 0.0624(4) Uani 1 1 d . . .
N1 N 0.80037(9) 0.3779(2) 0.27213(15) 0.0463(4) Uani 1 1 d . . .

loop_
_atom_site_aniso_label
_atom_site_aniso_U_11
_atom_site_aniso_U_22
_atom_site_aniso_U_33
_atom_site_aniso_U_23
_atom_site_aniso_U_13
_atom_site_aniso_U_12
S1 0.0347(2) 0.0454(2) 0.0314(3) 0.00544(13) 0.00581(17) -0.00174(13)
C10 0.0322(8) 0.0489(8) 0.0334(9) 0.0036(6) 0.0001(6) 0.0006(5)
C6 0.0344(8) 0.0445(7) 0.0406(9) -0.0008(6) 0.0072(7) -0.0035(6)
C7 0.0339(8) 0.0385(6) 0.0343(8) 0.0030(5) 0.0058(6) -0.0036(5)
C9 0.0412(9) 0.0485(8) 0.0463(10) 0.0064(7) 0.0119(7) 0.0077(6)
C8 0.0452(10) 0.0562(9) 0.0530(12) 0.0206(8) 0.0139(8) 0.0129(7)
C11 0.0445(10) 0.0752(11) 0.0517(12) -0.0137(9) 0.0003(8) -0.0147(9)
C5 0.0566(12) 0.0461(9) 0.0956(19) 0.0112(9) 0.0310(12) 0.0023(7)
C1 0.0583(13) 0.0710(13) 0.1055(19) 0.0372(12) 0.0450(12) 0.0152(10)
C2 0.0797(17) 0.0888(16) 0.169(3) 0.047(2) 0.083(2) 0.0169(15)
C3 0.0487(12) 0.0753(13) 0.122(2) -0.0043(15) 0.0383(13) 0.0035(10)
C4 0.0586(12) 0.0598(10) 0.107(2) 0.0056(12) 0.0258(12) 0.0156(10)
O2 0.0540(8) 0.0914(10) 0.0329(7) 0.0127(6) 0.0110(6) 0.0064(6)
O3 0.0456(7) 0.0498(6) 0.0635(9) -0.0044(5) 0.0102(6) -0.0122(5)
O1 0.0586(8) 0.0464(6) 0.0832(10) -0.0111(6) 0.0135(7) -0.0191(6)
N1 0.0441(8) 0.0445(7) 0.0516(9) 0.0096(6) 0.0140(7) 0.0015(5)

loop_
_atom_type_symbol
_atom_type_description
_atom_type_scat_dispersion_real
_atom_type_scat_dispersion_imag
_atom_type_scat_source
C C 0.0033 0.0016 'International Tables Vol C Tables 4.2.6.8 and 6.1.1.4'
H H 0.0000 0.0000 'International Tables Vol C Tables 4.2.6.8 and 6.1.1.4'
N N 0.0061 0.0033 'International Tables Vol C Tables 4.2.6.8 and 6.1.1.4'
O O 0.0106 0.0060 'International Tables Vol C Tables 4.2.6.8 and 6.1.1.4'
S S 0.1246 0.1234 'International Tables Vol C Tables 4.2.6.8 and 6.1.1.4'

loop_
_geom_angle_atom_site_label_1
_geom_angle_atom_site_label_2
_geom_angle_atom_site_label_3
_geom_angle
_geom_angle_site_symmetry_1
_geom_angle_site_symmetry_3
_geom_angle_publ_flag
O3 S1 O2 117.74(9) . . ?
O3 S1 C9 110.03(8) . . ?
O2 S1 C9 109.02(8) . . ?
O3 S1 C10 108.30(7) . . ?
O2 S1 C10 109.23(8) . . ?
C9 S1 C10 101.25(7) . . ?
C11 C10 C7 101.14(12) . . ?
C11 C10 S1 110.51(12) . . ?
C7 C10 S1 108.85(10) . . ?
C5 C6 C1 116.95(16) . . ?
C5 C6 C7 121.42(14) . . ?
C1 C6 C7 121.41(14) . . ?
N1 C7 C6 111.93(12) . . ?
N1 C7 C10 101.66(12) . . ?
C6 C7 C10 113.22(13) . . ?
C8 C9 S1 111.81(11) . . ?
N1 C8 C9 116.00(15) . . ?
O1 C11 C10 105.35(14) . . ?
C6 C5 C4 121.99(18) . . ?
C6 C1 C2 120.9(2) . . ?
C3 C2 C1 121.1(2) . . ?
C2 C3 C4 119.1(2) . . ?
C3 C4 C5 119.8(2) . . ?
C11 O1 N1 109.72(11) . . ?
O1 N1 C7 103.43(13) . . ?
O1 N1 C8 107.59(13) . . ?
C7 N1 C8 111.64(12) . . ?

loop_
_geom_bond_atom_site_label_1
_geom_bond_atom_site_label_2
_geom_bond_distance
_geom_bond_site_symmetry_2
_geom_bond_publ_flag
S1 O3 1.4339(12) . ?
S1 O2 1.4360(14) . ?
S1 C9 1.7618(16) . ?
S1 C10 1.7887(16) . ?
C10 C11 1.509(2) . ?
C10 C7 1.539(2) . ?
C6 C5 1.368(2) . ?
C6 C1 1.373(2) . ?
C6 C7 1.512(2) . ?
C7 N1 1.4702(18) . ?
C9 C8 1.527(2) . ?
C8 N1 1.471(2) . ?
C11 O1 1.436(3) . ?
C5 C4 1.379(3) . ?
C1 C2 1.374(3) . ?
C2 C3 1.351(4) . ?
C3 C4 1.356(3) . ?
O1 N1 1.463(2) . ?

loop_
_cod_related_entry_id
_cod_related_entry_database
_cod_related_entry_code
1 ChemSpider 25946473
